data_4022671
loop_
_publ_author_name
'Nanyan Fu'
'Annette D. Allen'
'Shinjiro Kobayashi'
'Thomas T. Tidwell'
'Sinisa Vukovic'
'Selvananthan Arumugam'
'Vladimir V. Popik'
'Masaaki Mishima'

_publ_section_title
;
 Amino Substituted Bisketenes: Generation, Structure, and Reactivity
;
_journal_name_full 'Journal of Organic Chemistry'
_journal_page_first 1951
_journal_page_last 1956
_journal_paper_doi 10.1021/jo062090h
_journal_volume 72
_journal_year 2007
_chemical_formula_moiety 'C8 H10 N2 O2, 0.5(C H2 Cl2)'
_chemical_formula_sum 'C8.5 H11 Cl N2 O2'
_chemical_formula_weight 208.64
_chemical_name_systematic
; 
 ? 
;
_space_group_IT_number 29
_symmetry_cell_setting orthorhombic
_symmetry_space_group_name_Hall 'P 2c -2ac'
_symmetry_space_group_name_H-M 'P c a 21'
_atom_sites_solution_hydrogens geom
_atom_sites_solution_primary direct
_atom_sites_solution_secondary difmap
_audit_creation_method SHELXL-97
_cell_angle_alpha 90.00
_cell_angle_beta 90.00
_cell_angle_gamma 90.00
_cell_formula_units_Z 4
_cell_length_a 17.308(4)
_cell_length_b 7.7442(15)
_cell_length_c 7.4721(15)
_cell_measurement_reflns_used 951
_cell_measurement_temperature 150(1)
_cell_measurement_theta_max 25.0
_cell_measurement_theta_min 2.6
_cell_volume 1001.5(3)
_computing_cell_refinement 'Denzo-SMN (Otwinowski & Minor, 1997)'
_computing_data_collection 'Collect (Nonius B.V., 1997-2002)'
_computing_data_reduction Denzo-SMN
_computing_molecular_graphics 'SHELXTL V6.1'
_computing_publication_material 'SHELXTL V6.1'
_computing_structure_refinement 'SHELXTL V6.1(Sheldrick, 2001)'
_computing_structure_solution 'SIR-92 (Altomare et al., 1994)'
_diffrn_ambient_temperature 150(1)
_diffrn_detector_area_resol_mean 9
_diffrn_measured_fraction_theta_full 0.990
_diffrn_measured_fraction_theta_max 0.990
_diffrn_measurement_device_type 'Bruker-Nonius KappaCCD'
_diffrn_measurement_method '\f scans and \w scans with \k offsets'
_diffrn_radiation_monochromator graphite
_diffrn_radiation_source 'fine-focus sealed tube'
_diffrn_radiation_type MoK\a
_diffrn_radiation_wavelength 0.71073
_diffrn_reflns_av_R_equivalents 0.0470
_diffrn_reflns_av_sigmaI/netI 0.0791
_diffrn_reflns_limit_h_max 20
_diffrn_reflns_limit_h_min 0
_diffrn_reflns_limit_k_max 9
_diffrn_reflns_limit_k_min 0
_diffrn_reflns_limit_l_max 8
_diffrn_reflns_limit_l_min -8
_diffrn_reflns_number 1708
_diffrn_reflns_theta_full 25.02
_diffrn_reflns_theta_max 25.02
_diffrn_reflns_theta_min 2.63
_diffrn_standards_number 0
_exptl_absorpt_coefficient_mu 0.354
_exptl_absorpt_correction_T_max 0.959
_exptl_absorpt_correction_T_min 0.889
_exptl_absorpt_correction_type multi-scan
_exptl_absorpt_process_details
; 
multi-scan from symmetry-related measurements 
 Sortav (Blessing 1995) 
;
_exptl_crystal_density_diffrn 1.384
_exptl_crystal_density_method 'not measured'
_exptl_crystal_F_000 436
_exptl_crystal_size_max 0.34
_exptl_crystal_size_mid 0.26
_exptl_crystal_size_min 0.12
_refine_diff_density_max 0.464
_refine_diff_density_min -0.470
_refine_diff_density_rms 0.141
_refine_ls_extinction_method none
_refine_ls_goodness_of_fit_ref 1.114
_refine_ls_hydrogen_treatment constr
_refine_ls_matrix_type full
_refine_ls_number_parameters 111
_refine_ls_number_reflns 951
_refine_ls_number_restraints 1
_refine_ls_restrained_S_all 1.113
_refine_ls_R_factor_all 0.1289
_refine_ls_R_factor_gt 0.1131
_refine_ls_shift/su_max 0.001
_refine_ls_shift/su_mean 0.000
_refine_ls_structure_factor_coef Fsqd
_refine_ls_weighting_details 'calc w=1/[\s^2^(Fo^2^)+(0.1805P)^2^+0.6404P] where P=(Fo^2^+2Fc^2^)/3'
_refine_ls_weighting_scheme calc
_refine_ls_wR_factor_gt 0.2972
_refine_ls_wR_factor_ref 0.3128
_reflns_number_gt 694
_reflns_number_total 951
_reflns_threshold_expression I>2\s(I)
_cod_data_source_file jo062090hsi20061005_122325.cif
_cod_data_source_block k0695a
_cod_depositor_comments
;
The following automatic conversions were performed:
'_symmetry_cell_setting' value 'Orthorhombic' changed to 'orthorhombic'
according to '/home/saulius/struct/CIF-dictionaries/cif_core.dic'
dictionary named 'cif_core.dic' version 2.4.1 from 2010-06-29.

Automatic conversion script
Id: cif_fix_enum 1527 2010-12-29 10:47:43Z saulius 
;
_cod_original_formula_sum 'C8.50 H11 Cl N2 O2'
_cod_database_code 4022671

loop_
_symmetry_equiv_pos_as_xyz
'x, y, z'
'-x, -y, z+1/2'
'x+1/2, -y, z'
'-x+1/2, y, z+1/2'

loop_
_atom_site_label
_atom_site_type_symbol
_atom_site_fract_x
_atom_site_fract_y
_atom_site_fract_z
_atom_site_U_iso_or_equiv
_atom_site_adp_type
_atom_site_occupancy
_atom_site_symmetry_multiplicity
_atom_site_calc_flag
_atom_site_refinement_flags
O1 O 0.3790(3) 0.4103(7) 0.1591(9) 0.0612(17) Uani 1 1 d .
O2 O 0.2987(3) 0.7388(7) 0.3524(9) 0.0582(18) Uani 1 1 d .
N1 N 0.1256(4) 0.5746(8) 0.2301(9) 0.0539(18) Uani 1 1 d .
N2 N 0.1931(3) 0.2671(8) 0.0657(9) 0.0482(17) Uani 1 1 d .
C1 C 0.3115(5) 0.4536(10) 0.1816(11) 0.048(2) Uani 1 1 d .
C2 C 0.2767(5) 0.6167(10) 0.2724(10) 0.0472(19) Uani 1 1 d .
C3 C 0.2000(4) 0.5384(10) 0.2226(13) 0.0483(19) Uani 1 1 d .
C4 C 0.0776(5) 0.4609(12) 0.1202(14) 0.062(2) Uani 1 1 d .
H4A H 0.0725 0.5120 -0.0007 0.074 Uiso 1 1 calc R
H4B H 0.0252 0.4552 0.1733 0.074 Uiso 1 1 calc R
C5 C 0.1092(5) 0.2779(9) 0.1021(14) 0.057(2) Uani 1 1 d .
H5A H 0.0980 0.2143 0.2140 0.068 Uiso 1 1 calc R
H5B H 0.0812 0.2191 0.0040 0.068 Uiso 1 1 calc R
C6 C 0.2344(4) 0.3993(8) 0.1470(12) 0.048(2) Uani 1 1 d .
C7 C 0.0916(6) 0.7256(9) 0.3098(14) 0.062(2) Uani 1 1 d .
H7A H 0.1301 0.7840 0.3845 0.094 Uiso 1 1 calc R
H7B H 0.0475 0.6914 0.3838 0.094 Uiso 1 1 calc R
H7C H 0.0741 0.8042 0.2153 0.094 Uiso 1 1 calc R
C8 C 0.2266(5) 0.1118(9) -0.0063(13) 0.058(2) Uani 1 1 d .
H8A H 0.2824 0.1275 -0.0203 0.087 Uiso 1 1 calc R
H8B H 0.2034 0.0867 -0.1231 0.087 Uiso 1 1 calc R
H8C H 0.2167 0.0154 0.0755 0.087 Uiso 1 1 calc R

loop_
_atom_site_aniso_label
_atom_site_aniso_U_11
_atom_site_aniso_U_22
_atom_site_aniso_U_33
_atom_site_aniso_U_23
_atom_site_aniso_U_13
_atom_site_aniso_U_12
O1 0.047(4) 0.066(3) 0.071(4) -0.008(3) 0.001(3) -0.003(3)
O2 0.058(4) 0.039(3) 0.078(4) -0.004(3) -0.002(3) -0.005(2)
N1 0.058(4) 0.051(3) 0.052(4) 0.001(3) 0.002(4) -0.004(3)
N2 0.043(4) 0.050(4) 0.052(4) -0.012(3) -0.006(3) 0.001(3)
C1 0.050(5) 0.041(4) 0.053(5) 0.013(4) -0.004(3) 0.006(3)
C2 0.050(5) 0.053(4) 0.038(4) 0.009(3) -0.001(3) 0.003(3)
C3 0.039(4) 0.050(4) 0.056(5) -0.003(4) -0.004(4) -0.002(3)
C4 0.031(4) 0.087(6) 0.068(6) -0.010(5) 0.007(4) -0.012(4)
C5 0.058(5) 0.040(4) 0.072(5) -0.003(4) 0.001(4) -0.011(3)
C6 0.042(5) 0.038(3) 0.065(5) 0.002(3) 0.012(4) 0.000(3)
C7 0.084(7) 0.041(4) 0.063(5) -0.008(4) 0.001(5) -0.009(4)
C8 0.071(6) 0.048(4) 0.055(5) -0.003(4) -0.010(4) 0.003(4)

loop_
_atom_type_symbol
_atom_type_description
_atom_type_scat_dispersion_real
_atom_type_scat_dispersion_imag
_atom_type_scat_source
C C 0.0033 0.0016 'International Tables Vol C Tables 4.2.6.8 and 6.1.1.4'
H H 0.0000 0.0000 'International Tables Vol C Tables 4.2.6.8 and 6.1.1.4'
N N 0.0061 0.0033 'International Tables Vol C Tables 4.2.6.8 and 6.1.1.4'
O O 0.0106 0.0060 'International Tables Vol C Tables 4.2.6.8 and 6.1.1.4'
Cl Cl 0.1484 0.1585 'International Tables Vol C Tables 4.2.6.8 and 6.1.1.4'

loop_
_geom_angle_atom_site_label_1
_geom_angle_atom_site_label_2
_geom_angle_atom_site_label_3
_geom_angle
C3 N1 C7 126.1(7)
C3 N1 C4 113.8(7)
C7 N1 C4 119.3(7)
C6 N2 C8 124.9(7)
C6 N2 C5 112.5(6)
C8 N2 C5 120.8(7)
O1 C1 C6 141.9(8)
O1 C1 C2 130.6(7)
C6 C1 C2 87.5(6)
O2 C2 C3 137.0(8)
O2 C2 C1 138.2(8)
C3 C2 C1 84.6(6)
N1 C3 C6 128.0(7)
N1 C3 C2 139.9(7)
C6 C3 C2 92.1(6)
N1 C4 C5 113.9(7)
N2 C5 C4 114.9(6)
C3 C6 N2 122.9(7)
C3 C6 C1 95.8(7)
N2 C6 C1 141.3(7)

loop_
_geom_bond_atom_site_label_1
_geom_bond_atom_site_label_2
_geom_bond_distance
O1 C1 1.227(9)
O2 C2 1.182(9)
N1 C3 1.319(10)
N1 C7 1.438(10)
N1 C4 1.463(11)
N2 C6 1.389(10)
N2 C8 1.440(10)
N2 C5 1.480(10)
C1 C6 1.423(11)
C1 C2 1.555(11)
C2 C3 1.506(11)
C3 C6 1.354(11)
C4 C5 1.525(12)

loop_
_cod_related_entry_id
_cod_related_entry_database
_cod_related_entry_code
1 ChemSpider 127065
